data_4088283
loop_
_publ_author_name
'Wu, Hung-Chou'
'Chu, Jean-Ho'
'Li, Chin-Wei'
'Hwang, Long-Chih'
'Wu, Ming-Jung'

_publ_section_title
;
 Palladium-Catalyzed Regioselective Arylation of Pyrazolo[1,5-a]pyridines
 via C--H Activation and Synthetic Applications on P38 Kinase Inhibitors
;
_journal_issue 2
_journal_name_full Organometallics
_journal_page_first 288
_journal_paper_doi 10.1021/acs.organomet.5b00988
_journal_volume 35
_journal_year 2016
_chemical_formula_moiety 'C13 H9 Cl N2'
_chemical_formula_sum 'C13 H9 Cl N2'
_chemical_formula_weight 228.67
_space_group_IT_number 7
_space_group_name_Hall 'P -2yc'
_space_group_name_H-M_alt 'P 1 c 1'
_symmetry_cell_setting monoclinic
_symmetry_space_group_name_H-M 'P 1 c 1'
_atom_sites_solution_hydrogens geom
_atom_sites_solution_primary direct
_atom_sites_solution_secondary difmap
_audit_creation_method SHELXL-97
_cell_angle_alpha 90.00
_cell_angle_beta 96.485(4)
_cell_angle_gamma 90.00
_cell_formula_units_Z 4
_cell_length_a 12.6083(9)
_cell_length_b 11.4037(8)
_cell_length_c 7.3882(6)
_cell_measurement_reflns_used 6600
_cell_measurement_temperature 200(2)
_cell_measurement_theta_max 25.02
_cell_measurement_theta_min 1.63
_cell_volume 1055.49(14)
_computing_molecular_graphics 'Ortep-3 for Windows (Farrugia, 1997)'
_computing_publication_material 'WinGX publication routines (Farrugia, 1999)'
_computing_structure_refinement 'SHELXL-97 (Sheldrick, 1997)'
_computing_structure_solution 'SHELXS-86 (Sheldrick, 1986)'
_diffrn_ambient_temperature 200(2)
_diffrn_measured_fraction_theta_full 0.988
_diffrn_measured_fraction_theta_max 0.988
_diffrn_measurement_device_type 'Bruker APEX2'
_diffrn_radiation_monochromator graphite
_diffrn_radiation_source 'fine-focus sealed tube'
_diffrn_radiation_type MoK\a
_diffrn_radiation_wavelength 0.71073
_diffrn_reflns_av_R_equivalents 0.0341
_diffrn_reflns_av_sigmaI/netI 0.0421
_diffrn_reflns_limit_h_max 14
_diffrn_reflns_limit_h_min -14
_diffrn_reflns_limit_k_max 11
_diffrn_reflns_limit_k_min -13
_diffrn_reflns_limit_l_max 8
_diffrn_reflns_limit_l_min -8
_diffrn_reflns_number 6600
_diffrn_reflns_theta_full 25.02
_diffrn_reflns_theta_max 25.02
_diffrn_reflns_theta_min 1.63
_exptl_absorpt_coefficient_mu 0.331
_exptl_absorpt_correction_T_max 0.8903
_exptl_absorpt_correction_T_min 0.8040
_exptl_absorpt_correction_type multi-scan
_exptl_crystal_colour colorless
_exptl_crystal_density_diffrn 1.439
_exptl_crystal_density_method 'not measured'
_exptl_crystal_description prism
_exptl_crystal_F_000 472
_exptl_crystal_size_max 0.69
_exptl_crystal_size_mid 0.51
_exptl_crystal_size_min 0.36
_refine_diff_density_max 0.205
_refine_diff_density_min -0.163
_refine_diff_density_rms 0.036
_refine_ls_abs_structure_details 'Flack H D (1983), Acta Cryst. A39, 876-881'
_refine_ls_abs_structure_Flack 0.03(5)
_refine_ls_extinction_method none
_refine_ls_goodness_of_fit_ref 1.068
_refine_ls_hydrogen_treatment constr
_refine_ls_matrix_type full
_refine_ls_number_parameters 289
_refine_ls_number_reflns 3127
_refine_ls_number_restraints 2
_refine_ls_restrained_S_all 1.068
_refine_ls_R_factor_all 0.0318
_refine_ls_R_factor_gt 0.0300
_refine_ls_shift/su_max 0.000
_refine_ls_shift/su_mean 0.000
_refine_ls_structure_factor_coef Fsqd
_refine_ls_weighting_details 'calc w=1/[\s^2^(Fo^2^)+(0.0494P)^2^+0.1403P] where P=(Fo^2^+2Fc^2^)/3'
_refine_ls_weighting_scheme calc
_refine_ls_wR_factor_gt 0.0798
_refine_ls_wR_factor_ref 0.0880
_reflns_number_gt 2994
_reflns_number_total 3127
_reflns_threshold_expression >2sigma(I)
_cod_data_source_file om5b00988_si_002.cif
_cod_data_source_block a11570
_cod_original_sg_symbol_H-M 'P c'
_cod_database_code 4088283

loop_
_symmetry_equiv_pos_as_xyz
'x, y, z'
'x, -y, z+1/2'

loop_
_atom_site_label
_atom_site_type_symbol
_atom_site_fract_x
_atom_site_fract_y
_atom_site_fract_z
_atom_site_U_iso_or_equiv
_atom_site_adp_type
_atom_site_occupancy
_atom_site_symmetry_multiplicity
_atom_site_calc_flag
_atom_site_refinement_flags
C1 C 1.0584(2) 0.0692(3) 0.0474(4) 0.0348(6) Uani 1 1 d .
H1 H 1.1171 0.1147 0.0174 0.042 Uiso 1 1 calc R
C2 C 1.0657(2) -0.0479(3) 0.0607(4) 0.0373(7) Uani 1 1 d .
H2 H 1.1307 -0.0860 0.0430 0.045 Uiso 1 1 calc R
C3 C 0.9763(3) -0.1154(2) 0.1011(5) 0.0370(7) Uani 1 1 d .
H3 H 0.9820 -0.1983 0.1088 0.044 Uiso 1 1 calc R
C4 C 0.8830(2) -0.0628(2) 0.1288(4) 0.0312(6) Uani 1 1 d .
H4 H 0.8238 -0.1088 0.1549 0.037 Uiso 1 1 calc R
C5 C 0.8741(2) 0.0609(2) 0.1187(3) 0.0254(6) Uani 1 1 d .
C6 C 0.7949(2) 0.1466(2) 0.1322(4) 0.0261(6) Uani 1 1 d .
C7 C 0.8460(2) 0.2520(2) 0.0995(4) 0.0350(7) Uani 1 1 d .
H7 H 0.8115 0.3261 0.1006 0.042 Uiso 1 1 calc R
C8 C 0.6842(2) 0.1321(2) 0.1698(4) 0.0239(6) Uani 1 1 d .
C9 C 0.6493(2) 0.0358(2) 0.2659(3) 0.0262(5) Uani 1 1 d .
H9 H 0.6996 -0.0223 0.3104 0.031 Uiso 1 1 calc R
C10 C 0.54365(19) 0.0231(2) 0.2976(3) 0.0272(5) Uani 1 1 d .
H10 H 0.5218 -0.0431 0.3622 0.033 Uiso 1 1 calc R
C11 C 0.4705(3) 0.1080(2) 0.2339(4) 0.0264(7) Uani 1 1 d .
C12 C 0.5009(2) 0.2053(2) 0.1413(3) 0.0274(5) Uani 1 1 d .
H12 H 0.4500 0.2634 0.0993 0.033 Uiso 1 1 calc R
C13 C 0.6077(2) 0.2169(2) 0.1101(3) 0.0271(5) Uani 1 1 d .
H13 H 0.6290 0.2839 0.0470 0.033 Uiso 1 1 calc R
C14 C 0.0875(2) 0.5542(3) 0.3624(4) 0.0353(7) Uani 1 1 d .
H14 H 0.0274 0.5987 0.3885 0.042 Uiso 1 1 calc R
C15 C 0.0840(2) 0.4357(3) 0.3596(4) 0.0372(7) Uani 1 1 d .
H15 H 0.0208 0.3964 0.3845 0.045 Uiso 1 1 calc R
C16 C 0.1731(3) 0.3701(2) 0.3200(5) 0.0366(7) Uani 1 1 d .
H16 H 0.1690 0.2870 0.3152 0.044 Uiso 1 1 calc R
C17 C 0.2659(2) 0.4255(2) 0.2885(4) 0.0310(6) Uani 1 1 d .
H17 H 0.3262 0.3807 0.2638 0.037 Uiso 1 1 calc R
C18 C 0.2715(2) 0.5487(2) 0.2927(3) 0.0265(6) Uani 1 1 d .
C19 C 0.3459(3) 0.6368(2) 0.2647(4) 0.0281(6) Uani 1 1 d .
C20 C 0.2907(2) 0.7418(2) 0.2833(4) 0.0357(7) Uani 1 1 d .
H20 H 0.3216 0.8168 0.2695 0.043 Uiso 1 1 calc R
C21 C 0.4587(2) 0.6261(2) 0.2266(4) 0.0254(6) Uani 1 1 d .
C22 C 0.5228(2) 0.5304(2) 0.2863(3) 0.0272(6) Uani 1 1 d .
H22 H 0.4928 0.4683 0.3496 0.033 Uiso 1 1 calc R
C23 C 0.6296(2) 0.5241(2) 0.2552(4) 0.0299(6) Uani 1 1 d .
H23 H 0.6715 0.4576 0.2938 0.036 Uiso 1 1 calc R
C24 C 0.6740(3) 0.6163(2) 0.1670(5) 0.0301(7) Uani 1 1 d .
C25 C 0.6126(2) 0.7126(2) 0.1068(4) 0.0322(6) Uani 1 1 d .
H25 H 0.6432 0.7753 0.0458 0.039 Uiso 1 1 calc R
C26 C 0.5061(2) 0.7162(2) 0.1368(4) 0.0303(6) Uani 1 1 d .
H26 H 0.4641 0.7821 0.0949 0.036 Uiso 1 1 calc R
N1 N 0.9638(2) 0.12192(18) 0.0784(4) 0.0292(6) Uani 1 1 d .
N2 N 0.9477(2) 0.23963(19) 0.0664(4) 0.0399(6) Uani 1 1 d .
N3 N 0.1797(2) 0.60868(18) 0.3267(3) 0.0305(6) Uani 1 1 d .
N4 N 0.19079(19) 0.72707(19) 0.3223(4) 0.0381(6) Uani 1 1 d .
Cl1 Cl 0.33622(5) 0.09070(6) 0.27110(9) 0.0418(2) Uani 1 1 d .
Cl2 Cl 0.80820(5) 0.60874(6) 0.12949(9) 0.0430(2) Uani 1 1 d .

loop_
_atom_site_aniso_label
_atom_site_aniso_U_11
_atom_site_aniso_U_22
_atom_site_aniso_U_33
_atom_site_aniso_U_23
_atom_site_aniso_U_13
_atom_site_aniso_U_12
C1 0.0229(14) 0.0489(18) 0.0334(16) 0.0048(13) 0.0068(11) -0.0029(12)
C2 0.0295(15) 0.0435(18) 0.0398(17) 0.0020(13) 0.0075(12) 0.0079(13)
C3 0.0385(18) 0.0308(14) 0.0421(19) 0.0056(12) 0.0065(14) 0.0045(11)
C4 0.0291(14) 0.0304(15) 0.0344(16) 0.0027(12) 0.0041(12) -0.0022(11)
C5 0.0247(14) 0.0280(14) 0.0232(14) 0.0011(11) 0.0015(10) -0.0034(10)
C6 0.0284(16) 0.0262(13) 0.0234(14) 0.0008(13) 0.0020(11) 0.0011(12)
C7 0.0309(15) 0.0292(15) 0.0468(18) -0.0028(12) 0.0119(12) -0.0044(11)
C8 0.0265(16) 0.0237(13) 0.0219(15) -0.0026(11) 0.0044(12) -0.0008(10)
C9 0.0267(12) 0.0255(13) 0.0260(13) 0.0038(10) 0.0013(10) 0.0028(9)
C10 0.0313(14) 0.0256(13) 0.0254(12) 0.0031(10) 0.0063(10) -0.0011(10)
C11 0.0226(16) 0.0293(14) 0.0281(17) -0.0036(11) 0.0053(13) 0.0001(10)
C12 0.0280(13) 0.0275(13) 0.0264(13) -0.0017(10) 0.0020(10) 0.0067(10)
C13 0.0362(14) 0.0211(12) 0.0248(12) 0.0020(10) 0.0067(10) -0.0001(10)
C14 0.0253(15) 0.0414(17) 0.0396(18) -0.0052(13) 0.0059(12) 0.0047(12)
C15 0.0296(15) 0.0460(18) 0.0367(17) -0.0040(13) 0.0063(12) -0.0059(13)
C16 0.0368(18) 0.0335(15) 0.0401(18) -0.0032(12) 0.0074(14) -0.0027(12)
C17 0.0306(15) 0.0313(16) 0.0317(16) -0.0052(12) 0.0058(12) 0.0045(12)
C18 0.0230(14) 0.0350(15) 0.0214(14) -0.0027(11) 0.0022(10) 0.0034(11)
C19 0.0303(16) 0.0278(13) 0.0261(15) 0.0001(12) 0.0028(12) 0.0059(12)
C20 0.0368(16) 0.0255(14) 0.0448(17) -0.0004(12) 0.0051(13) 0.0017(11)
C21 0.0281(17) 0.0251(14) 0.0224(15) -0.0034(11) 0.0005(12) -0.0009(10)
C22 0.0307(14) 0.0256(13) 0.0262(13) 0.0019(10) 0.0064(11) -0.0025(10)
C23 0.0312(14) 0.0268(13) 0.0312(14) 0.0012(11) 0.0010(11) 0.0027(10)
C24 0.0282(17) 0.0381(17) 0.0242(17) -0.0046(12) 0.0037(14) -0.0047(11)
C25 0.0376(15) 0.0285(14) 0.0313(14) 0.0010(11) 0.0074(11) -0.0064(11)
C26 0.0387(15) 0.0247(12) 0.0272(13) 0.0005(10) 0.0028(11) 0.0031(10)
N1 0.0237(14) 0.0305(13) 0.0339(15) 0.0000(10) 0.0052(11) -0.0053(9)
N2 0.0385(15) 0.0291(13) 0.0537(16) 0.0013(11) 0.0118(12) -0.0066(10)
N3 0.0314(15) 0.0302(12) 0.0298(15) -0.0030(10) 0.0033(11) 0.0054(10)
N4 0.0319(14) 0.0316(13) 0.0512(16) -0.0021(11) 0.0070(11) 0.0088(10)
Cl1 0.0266(4) 0.0437(4) 0.0567(5) 0.0009(4) 0.0120(3) 0.0016(3)
Cl2 0.0271(4) 0.0526(4) 0.0505(5) -0.0039(4) 0.0098(3) -0.0075(3)

loop_
_atom_type_symbol
_atom_type_description
_atom_type_scat_dispersion_real
_atom_type_scat_dispersion_imag
_atom_type_scat_source
C C 0.0033 0.0016 'International Tables Vol C Tables 4.2.6.8 and 6.1.1.4'
H H 0.0000 0.0000 'International Tables Vol C Tables 4.2.6.8 and 6.1.1.4'
N N 0.0061 0.0033 'International Tables Vol C Tables 4.2.6.8 and 6.1.1.4'
Cl Cl 0.1484 0.1585 'International Tables Vol C Tables 4.2.6.8 and 6.1.1.4'

loop_
_geom_angle_atom_site_label_1
_geom_angle_atom_site_label_2
_geom_angle_atom_site_label_3
_geom_angle
C2 C1 N1 118.4(2)
C2 C1 H1 120.8
N1 C1 H1 120.8
C1 C2 C3 120.3(3)
C1 C2 H2 119.9
C3 C2 H2 119.9
C4 C3 C2 120.9(2)
C4 C3 H3 119.6
C2 C3 H3 119.6
C3 C4 C5 119.9(2)
C3 C4 H4 120.1
C5 C4 H4 120.1
N1 C5 C6 105.6(2)
N1 C5 C4 116.7(2)
C6 C5 C4 137.7(2)
C7 C6 C5 103.9(3)
C7 C6 C8 126.7(2)
C5 C6 C8 129.4(2)
N2 C7 C6 114.2(3)
N2 C7 H7 122.9
C6 C7 H7 122.9
C13 C8 C9 117.0(3)
C13 C8 C6 120.0(2)
C9 C8 C6 123.0(2)
C10 C9 C8 122.0(2)
C10 C9 H9 119.0
C8 C9 H9 119.0
C11 C10 C9 119.0(2)
C11 C10 H10 120.5
C9 C10 H10 120.5
C12 C11 C10 121.3(3)
C12 C11 Cl1 119.6(2)
C10 C11 Cl1 119.0(2)
C11 C12 C13 119.0(2)
C11 C12 H12 120.5
C13 C12 H12 120.5
C8 C13 C12 121.7(2)
C8 C13 H13 119.2
C12 C13 H13 119.2
C15 C14 N3 118.5(2)
C15 C14 H14 120.7
N3 C14 H14 120.7
C14 C15 C16 120.6(3)
C14 C15 H15 119.7
C16 C15 H15 119.7
C17 C16 C15 120.4(2)
C17 C16 H16 119.8
C15 C16 H16 119.8
C16 C17 C18 119.8(2)
C16 C17 H17 120.1
C18 C17 H17 120.1
N3 C18 C19 104.9(2)
N3 C18 C17 117.0(2)
C19 C18 C17 138.0(2)
C20 C19 C18 104.4(3)
C20 C19 C21 125.9(3)
C18 C19 C21 129.7(2)
N4 C20 C19 113.9(3)
N4 C20 H20 123.0
C19 C20 H20 123.0
C26 C21 C22 117.5(3)
C26 C21 C19 120.1(2)
C22 C21 C19 122.3(2)
C23 C22 C21 121.5(2)
C23 C22 H22 119.3
C21 C22 H22 119.3
C24 C23 C22 119.1(2)
C24 C23 H23 120.4
C22 C23 H23 120.4
C25 C24 C23 120.7(3)
C25 C24 Cl2 120.2(2)
C23 C24 Cl2 119.1(2)
C26 C25 C24 119.1(2)
C26 C25 H25 120.4
C24 C25 H25 120.4
C25 C26 C21 122.0(2)
C25 C26 H26 119.0
C21 C26 H26 119.0
N2 N1 C1 123.1(3)
N2 N1 C5 113.0(2)
C1 N1 C5 123.9(2)
C7 N2 N1 103.4(2)
N4 N3 C14 123.2(3)
N4 N3 C18 113.2(3)
C14 N3 C18 123.6(2)
C20 N4 N3 103.4(2)

loop_
_geom_bond_atom_site_label_1
_geom_bond_atom_site_label_2
_geom_bond_distance
C1 C2 1.342(4)
C1 N1 1.378(4)
C1 H1 0.9500
C2 C3 1.424(4)
C2 H2 0.9500
C3 C4 1.356(4)
C3 H3 0.9500
C4 C5 1.416(4)
C4 H4 0.9500
C5 N1 1.388(4)
C5 C6 1.409(4)
C6 C7 1.398(4)
C6 C8 1.462(4)
C7 N2 1.340(3)
C7 H7 0.9500
C8 C13 1.401(4)
C8 C9 1.405(4)
C9 C10 1.386(3)
C9 H9 0.9500
C10 C11 1.383(4)
C10 H10 0.9500
C11 C12 1.380(4)
C11 Cl1 1.757(3)
C12 C13 1.398(3)
C12 H12 0.9500
C13 H13 0.9500
C14 C15 1.352(4)
C14 N3 1.370(4)
C14 H14 0.9500
C15 C16 1.408(4)
C15 H15 0.9500
C16 C17 1.372(4)
C16 H16 0.9500
C17 C18 1.408(4)
C17 H17 0.9500
C18 N3 1.390(4)
C18 C19 1.405(4)
C19 C20 1.400(4)
C19 C21 1.486(4)
C20 N4 1.334(4)
C20 H20 0.9500
C21 C26 1.393(4)
C21 C22 1.400(4)
C22 C23 1.394(3)
C22 H22 0.9500
C23 C24 1.387(4)
C23 H23 0.9500
C24 C25 1.387(4)
C24 Cl2 1.748(3)
C25 C26 1.386(3)
C25 H25 0.9500
C26 H26 0.9500
N1 N2 1.359(3)
N3 N4 1.358(3)
